data_7023956
loop_
_publ_author_name
'Zheng, Tao'
'Bao, Song-Song'
'Ren, Min'
'Zheng, Li-Min'

_publ_section_title
;
 Cobalt phosphonates based on 4-(ethoxycarbonyl)naphthalen-1-yl)phosphonic
 acid.
;
_journal_issue 46
_journal_name_full 'Dalton transactions (Cambridge, England : 2003)'
_journal_page_first 16396
_journal_page_last 16402
_journal_paper_doi 10.1039/c3dt52125g
_journal_volume 42
_journal_year 2013
_chemical_formula_moiety 'C13 H11 Co O5 P'
_chemical_formula_sum 'C13 H11 Co O5 P'
_chemical_formula_weight 337.12
_chemical_name_systematic
; 
 ? 
;
_space_group_IT_number 15
_symmetry_cell_setting monoclinic
_symmetry_space_group_name_Hall '-C 2yc'
_symmetry_space_group_name_H-M 'C 1 2/c 1'
_atom_sites_solution_hydrogens geom
_atom_sites_solution_primary direct
_atom_sites_solution_secondary difmap
_audit_creation_method SHELXL-97
_cell_angle_alpha 90.00
_cell_angle_beta 94.528(2)
_cell_angle_gamma 90.00
_cell_formula_units_Z 8
_cell_length_a 42.434(5)
_cell_length_b 7.4178(8)
_cell_length_c 8.2223(9)
_cell_measurement_reflns_used 3014
_cell_measurement_temperature 173(2)
_cell_measurement_theta_max 27.52
_cell_measurement_theta_min 2.752
_cell_volume 2580.0(5)
_computing_cell_refinement SMART
_computing_data_collection 'SMART (Bruker, 2000)'
_computing_data_reduction 'SAINT (Bruker, 2000)'
_computing_molecular_graphics SHELXTL
_computing_publication_material SHELXTL
_computing_structure_refinement SHELXTL
_computing_structure_solution 'SHELXTL (Bruker, 2000)'
_diffrn_ambient_temperature 173(2)
_diffrn_measured_fraction_theta_full 0.986
_diffrn_measured_fraction_theta_max 0.986
_diffrn_measurement_device_type 'Bruker APEX DUO'
_diffrn_radiation_monochromator graphite
_diffrn_radiation_source 'fine-focus sealed tube'
_diffrn_radiation_type MoK\a
_diffrn_radiation_wavelength 0.71073
_diffrn_reflns_av_R_equivalents 0.0261
_diffrn_reflns_av_unetI/netI 0.0276
_diffrn_reflns_limit_h_max 50
_diffrn_reflns_limit_h_min -50
_diffrn_reflns_limit_k_max 8
_diffrn_reflns_limit_k_min -5
_diffrn_reflns_limit_l_max 9
_diffrn_reflns_limit_l_min -9
_diffrn_reflns_number 6940
_diffrn_reflns_theta_full 24.99
_diffrn_reflns_theta_max 24.99
_diffrn_reflns_theta_min 1.93
_exptl_absorpt_coefficient_mu 1.469
_exptl_absorpt_correction_T_max 0.891
_exptl_absorpt_correction_T_min 0.710
_exptl_absorpt_correction_type multi-scan
_exptl_absorpt_process_details 'SADABS(Bruker, 2000)'
_exptl_crystal_colour blue
_exptl_crystal_density_diffrn 1.736
_exptl_crystal_density_method 'not measured'
_exptl_crystal_description sheet-like
_exptl_crystal_F_000 1368
_exptl_crystal_size_max 0.30
_exptl_crystal_size_mid 0.20
_exptl_crystal_size_min 0.08
_refine_diff_density_max 1.237
_refine_diff_density_min -0.738
_refine_diff_density_rms 0.114
_refine_ls_extinction_method none
_refine_ls_goodness_of_fit_ref 1.095
_refine_ls_hydrogen_treatment constr
_refine_ls_matrix_type full
_refine_ls_number_parameters 218
_refine_ls_number_reflns 2243
_refine_ls_number_restraints 130
_refine_ls_restrained_S_all 1.123
_refine_ls_R_factor_all 0.0570
_refine_ls_R_factor_gt 0.0521
_refine_ls_shift/su_max 0.002
_refine_ls_shift/su_mean 0.000
_refine_ls_structure_factor_coef Fsqd
_refine_ls_weighting_details 'calc w=1/[\s^2^(Fo^2^)+(0.0504P)^2^+33.6943P] where P=(Fo^2^+2Fc^2^)/3'
_refine_ls_weighting_scheme calc
_refine_ls_wR_factor_gt 0.1318
_refine_ls_wR_factor_ref 0.1348
_reflns_number_gt 2025
_reflns_number_total 2274
_reflns_threshold_expression >2sigma(I)
_cod_data_source_file c3dt52125g.txt
_cod_data_source_block aaa
_cod_depositor_comments
;
The following automatic conversions were performed:

'_symmetry_cell_setting' value 'Monoclinic' changed to 'monoclinic'
according to /home/saulius/struct/CIF-dictionaries/cif_core.dic
dictionary named 'cif_core.dic' version 2.4.2 from 2011-04-26.

Automatic conversion script
Id: cif_fix_values 1891 2012-01-12 08:04:46Z andrius 
;
_cod_original_sg_symbol_H-M 'C 2/c  '
_cod_database_code 7023956

loop_
_symmetry_equiv_pos_as_xyz
'x, y, z'
'-x, y, -z+1/2'
'x+1/2, y+1/2, z'
'-x+1/2, y+1/2, -z+1/2'
'-x, -y, -z'
'x, -y, z-1/2'
'-x+1/2, -y+1/2, -z'
'x+1/2, -y+1/2, z-1/2'

loop_
_atom_site_label
_atom_site_type_symbol
_atom_site_fract_x
_atom_site_fract_y
_atom_site_fract_z
_atom_site_U_iso_or_equiv
_atom_site_adp_type
_atom_site_occupancy
_atom_site_symmetry_multiplicity
_atom_site_calc_flag
_atom_site_refinement_flags
_atom_site_disorder_assembly
_atom_site_disorder_group
Co1 Co 0.247075(14) 0.45112(8) -0.00030(7) 0.0130(2) Uani 1 1 d . . .
P1 P 0.21196(3) 0.74825(16) 0.19933(15) 0.0127(3) Uani 1 1 d . . .
C1 C 0.10429(12) 0.7942(8) 0.2321(7) 0.0237(12) Uani 1 1 d . . .
C2 C 0.11544(13) 0.7510(7) 0.0755(7) 0.0225(11) Uani 1 1 d . A .
C3 C 0.14915(12) 0.7425(6) 0.0646(6) 0.0169(10) Uani 1 1 d . . .
C4 C 0.16985(11) 0.7734(6) 0.2070(6) 0.0143(10) Uani 1 1 d . A .
C5 C 0.15798(12) 0.8183(7) 0.3532(6) 0.0202(11) Uani 1 1 d . . .
H5 H 0.1721 0.8411 0.4466 0.024 Uiso 1 1 calc R A .
C6 C 0.12503(12) 0.8304(8) 0.3649(7) 0.0240(11) Uani 1 1 d . A .
H6 H 0.1171 0.8639 0.4655 0.029 Uiso 1 1 calc R . .
C7 C 0.09539(13) 0.7141(8) -0.0646(7) 0.0291(13) Uani 1 1 d . . .
H7 H 0.0731 0.7176 -0.0582 0.035 Uiso 1 1 calc R A .
C8 C 0.10724(14) 0.6733(9) -0.2103(7) 0.0331(14) Uani 1 1 d . A .
H8 H 0.0932 0.6487 -0.3034 0.040 Uiso 1 1 calc R . .
C9 C 0.14010(13) 0.6676(8) -0.2228(7) 0.0271(12) Uani 1 1 d . . .
H9 H 0.1482 0.6400 -0.3244 0.032 Uiso 1 1 calc R A .
C10 C 0.16023(12) 0.7018(7) -0.0896(6) 0.0232(11) Uani 1 1 d . A .
H10 H 0.1824 0.6983 -0.1000 0.028 Uiso 1 1 calc R . .
O1 O 0.21817(8) 0.5608(5) 0.1357(4) 0.0205(8) Uani 1 1 d . . .
O2 O 0.22351(8) 0.8990(5) 0.0980(4) 0.0220(8) Uani 1 1 d . . .
O3 O 0.22714(8) 0.7587(4) 0.3768(4) 0.0161(7) Uani 1 1 d . . .
C11 C 0.06957(13) 0.8052(9) 0.2536(8) 0.0384(10) Uani 0.617(6) 1 d PDU A 1
O4 O 0.04992(15) 0.8657(13) 0.1487(9) 0.0494(18) Uani 0.617(6) 1 d PDU A 1
O5 O 0.06266(15) 0.7487(11) 0.3953(8) 0.0403(13) Uani 0.617(6) 1 d PDU A 1
C12 C 0.0288(2) 0.7553(19) 0.4239(13) 0.0470(18) Uani 0.617(6) 1 d PDU A 1
H12A H 0.0213 0.8818 0.4217 0.056 Uiso 0.617(6) 1 calc PR A 1
H12B H 0.0163 0.6877 0.3373 0.056 Uiso 0.617(6) 1 calc PR A 1
C13 C 0.0249(3) 0.680(2) 0.5726(14) 0.058(3) Uani 0.617(6) 1 d PDU A 1
H13A H 0.0025 0.6846 0.5938 0.087 Uiso 0.617(6) 1 calc PR A 1
H13B H 0.0374 0.7477 0.6576 0.087 Uiso 0.617(6) 1 calc PR A 1
H13C H 0.0320 0.5546 0.5733 0.087 Uiso 0.617(6) 1 calc PR A 1
C11' C 0.06957(13) 0.8052(9) 0.2536(8) 0.0384(10) Uani 0.383(6) 1 d PDU A 2
O4' O 0.0491(2) 0.7121(18) 0.1803(14) 0.045(2) Uani 0.383(6) 1 d PDU A 2
O5' O 0.0638(2) 0.8763(18) 0.3990(11) 0.0413(15) Uani 0.383(6) 1 d PDU A 2
C12' C 0.0313(3) 0.880(3) 0.4398(17) 0.045(2) Uani 0.383(6) 1 d PDU A 2
H12C H 0.0248 1.0075 0.4530 0.054 Uiso 0.383(6) 1 calc PR A 2
H12D H 0.0177 0.8288 0.3478 0.054 Uiso 0.383(6) 1 calc PR A 2
C13' C 0.0259(4) 0.787(3) 0.581(2) 0.057(3) Uani 0.383(6) 1 d PDU A 2
H13D H 0.0036 0.7966 0.6016 0.085 Uiso 0.383(6) 1 calc PR A 2
H13E H 0.0390 0.8375 0.6730 0.085 Uiso 0.383(6) 1 calc PR A 2
H13F H 0.0314 0.6594 0.5673 0.085 Uiso 0.383(6) 1 calc PR A 2

loop_
_atom_site_aniso_label
_atom_site_aniso_U_11
_atom_site_aniso_U_22
_atom_site_aniso_U_33
_atom_site_aniso_U_23
_atom_site_aniso_U_13
_atom_site_aniso_U_12
Co1 0.0153(3) 0.0097(3) 0.0145(4) 0.0002(3) 0.0032(2) -0.0002(2)
P1 0.0125(6) 0.0122(6) 0.0136(6) -0.0002(5) 0.0012(5) -0.0002(4)
C1 0.017(2) 0.027(3) 0.028(3) 0.004(2) 0.006(2) 0.003(2)
C2 0.021(3) 0.019(3) 0.028(3) 0.000(2) 0.000(2) 0.000(2)
C3 0.019(2) 0.012(2) 0.019(3) 0.000(2) 0.0004(19) -0.0011(18)
C4 0.015(2) 0.013(2) 0.016(2) 0.0020(19) 0.0019(18) 0.0016(18)
C5 0.025(3) 0.021(3) 0.014(2) -0.003(2) 0.001(2) -0.001(2)
C6 0.023(3) 0.026(3) 0.023(3) 0.000(2) 0.005(2) 0.004(2)
C7 0.020(3) 0.035(3) 0.031(3) 0.000(3) -0.007(2) -0.002(2)
C8 0.033(3) 0.039(4) 0.025(3) -0.001(3) -0.011(2) -0.001(3)
C9 0.033(3) 0.027(3) 0.021(3) -0.002(2) 0.001(2) 0.004(2)
C10 0.023(3) 0.024(3) 0.022(3) 0.001(2) 0.000(2) 0.001(2)
O1 0.0212(17) 0.0186(18) 0.0218(18) -0.0059(15) 0.0017(14) 0.0017(14)
O2 0.0191(17) 0.025(2) 0.0215(18) 0.0044(16) 0.0008(14) -0.0082(15)
O3 0.0209(17) 0.0134(17) 0.0141(17) 0.0022(13) 0.0014(13) 0.0018(13)
C11 0.0180(19) 0.058(3) 0.039(2) -0.003(2) 0.0057(16) 0.003(2)
O4 0.021(3) 0.081(5) 0.046(4) 0.005(4) 0.001(3) 0.013(3)
O5 0.019(2) 0.059(3) 0.044(2) 0.000(3) 0.008(2) 0.004(2)
C12 0.021(3) 0.067(4) 0.054(3) -0.004(4) 0.009(3) 0.003(4)
C13 0.031(4) 0.080(7) 0.065(5) -0.003(6) 0.019(4) -0.004(6)
C11' 0.0180(19) 0.058(3) 0.039(2) -0.003(2) 0.0057(16) 0.003(2)
O4' 0.021(4) 0.069(5) 0.044(5) -0.011(4) 0.007(4) -0.001(4)
O5' 0.019(3) 0.062(3) 0.044(3) -0.008(3) 0.009(2) 0.002(3)
C12' 0.020(3) 0.066(5) 0.051(4) -0.009(4) 0.010(3) 0.004(4)
C13' 0.035(5) 0.073(7) 0.063(6) -0.003(6) 0.013(5) 0.000(6)

loop_
_atom_type_symbol
_atom_type_description
_atom_type_scat_dispersion_real
_atom_type_scat_dispersion_imag
_atom_type_scat_source
C C 0.0033 0.0016 'International Tables Vol C Tables 4.2.6.8 and 6.1.1.4'
H H 0.0000 0.0000 'International Tables Vol C Tables 4.2.6.8 and 6.1.1.4'
O O 0.0106 0.0060 'International Tables Vol C Tables 4.2.6.8 and 6.1.1.4'
P P 0.1023 0.0942 'International Tables Vol C Tables 4.2.6.8 and 6.1.1.4'
Co Co 0.3494 0.9721 'International Tables Vol C Tables 4.2.6.8 and 6.1.1.4'

loop_
_geom_angle_atom_site_label_1
_geom_angle_atom_site_label_2
_geom_angle_atom_site_label_3
_geom_angle
_geom_angle_site_symmetry_1
_geom_angle_site_symmetry_3
O2 Co1 O1 118.27(16) 7_565 .
O2 Co1 O3 120.45(14) 7_565 6_565
O1 Co1 O3 111.19(14) . 6_565
O2 Co1 O3 106.15(14) 7_565 4_545
O1 Co1 O3 110.76(14) . 4_545
O3 Co1 O3 83.98(14) 6_565 4_545
O2 Co1 Co1 121.84(12) 7_565 7
O1 Co1 Co1 118.79(11) . 7
O3 Co1 Co1 42.20(10) 6_565 7
O3 Co1 Co1 41.78(9) 4_545 7
O2 P1 O1 114.8(2) . .
O2 P1 O3 110.86(19) . .
O1 P1 O3 107.46(19) . .
O2 P1 C4 108.1(2) . .
O1 P1 C4 107.9(2) . .
O3 P1 C4 107.5(2) . .
C6 C1 C2 121.2(5) . .
C6 C1 C11 118.0(5) . .
C2 C1 C11 120.8(5) . .
C7 C2 C3 118.7(5) . .
C7 C2 C1 123.7(5) . .
C3 C2 C1 117.5(5) . .
C10 C3 C4 122.8(4) . .
C10 C3 C2 117.7(5) . .
C4 C3 C2 119.5(5) . .
C5 C4 C3 120.7(4) . .
C5 C4 P1 119.1(4) . .
C3 C4 P1 120.2(4) . .
C4 C5 C6 120.4(5) . .
C4 C5 H5 119.8 . .
C6 C5 H5 119.8 . .
C1 C6 C5 120.6(5) . .
C1 C6 H6 119.7 . .
C5 C6 H6 119.7 . .
C8 C7 C2 121.3(5) . .
C8 C7 H7 119.3 . .
C2 C7 H7 119.3 . .
C7 C8 C9 120.4(5) . .
C7 C8 H8 119.8 . .
C9 C8 H8 119.8 . .
C10 C9 C8 119.9(5) . .
C10 C9 H9 120.0 . .
C8 C9 H9 120.0 . .
C9 C10 C3 121.9(5) . .
C9 C10 H10 119.1 . .
C3 C10 H10 119.1 . .
P1 O1 Co1 137.0(2) . .
P1 O2 Co1 158.0(2) . 7_565
P1 O3 Co1 124.26(19) . 6_566
P1 O3 Co1 132.5(2) . 4
Co1 O3 Co1 96.02(14) 6_566 4
O4 C11 O5 123.9(6) . .
O4 C11 C1 123.5(6) . .
O5 C11 C1 112.6(6) . .
C11 O5 C12 115.2(7) . .
C13 C12 O5 108.5(8) . .
C13 C12 H12A 110.0 . .
O5 C12 H12A 110.0 . .
C13 C12 H12B 110.0 . .
O5 C12 H12B 110.0 . .
H12A C12 H12B 108.4 . .
C12 C13 H13A 109.5 . .
C12 C13 H13B 109.5 . .
H13A C13 H13B 109.5 . .
C12 C13 H13C 109.5 . .
H13A C13 H13C 109.5 . .
H13B C13 H13C 109.5 . .
C13' C12' O5' 113.9(11) . .
C13' C12' H12C 108.8 . .
O5' C12' H12C 108.8 . .
C13' C12' H12D 108.8 . .
O5' C12' H12D 108.8 . .
H12C C12' H12D 107.7 . .
C12' C13' H13D 109.5 . .
C12' C13' H13E 109.5 . .
H13D C13' H13E 109.5 . .
C12' C13' H13F 109.5 . .
H13D C13' H13F 109.5 . .
H13E C13' H13F 109.5 . .

loop_
_geom_bond_atom_site_label_1
_geom_bond_atom_site_label_2
_geom_bond_distance
_geom_bond_site_symmetry_2
Co1 O2 1.897(3) 7_565
Co1 O1 1.906(3) .
Co1 O3 2.006(3) 6_565
Co1 O3 2.022(3) 4_545
Co1 Co1 2.9940(13) 7
P1 O2 1.500(4) .
P1 O1 1.516(4) .
P1 O3 1.550(3) .
P1 C4 1.803(5) .
C1 C6 1.374(8) .
C1 C2 1.442(8) .
C1 C11 1.500(7) .
C2 C7 1.404(8) .
C2 C3 1.442(7) .
C3 C10 1.419(7) .
C3 C4 1.426(7) .
C4 C5 1.380(7) .
C5 C6 1.412(7) .
C5 H5 0.9500 .
C6 H6 0.9500 .
C7 C8 1.369(8) .
C7 H7 0.9500 .
C8 C9 1.407(8) .
C8 H8 0.9500 .
C9 C10 1.359(7) .
C9 H9 0.9500 .
C10 H10 0.9500 .
O2 Co1 1.897(3) 7_565
O3 Co1 2.006(3) 6_566
O3 Co1 2.022(3) 4
C11 O4 1.236(8) .
C11 O5 1.293(8) .
O5 C12 1.475(9) .
C12 C13 1.366(14) .
C12 H12A 0.9900 .
C12 H12B 0.9900 .
C13 H13A 0.9800 .
C13 H13B 0.9800 .
C13 H13C 0.9800 .
O5' C12' 1.448(10) .
C12' C13' 1.386(15) .
C12' H12C 0.9900 .
C12' H12D 0.9900 .
C13' H13D 0.9800 .
C13' H13E 0.9800 .
C13' H13F 0.9800 .

loop_
_geom_torsion_atom_site_label_1
_geom_torsion_atom_site_label_2
_geom_torsion_atom_site_label_3
_geom_torsion_atom_site_label_4
_geom_torsion
_geom_torsion_site_symmetry_1
_geom_torsion_site_symmetry_4
C6 C1 C2 C7 -179.5(5) . .
C11 C1 C2 C7 -1.0(9) . .
C6 C1 C2 C3 1.6(8) . .
C11 C1 C2 C3 -179.9(5) . .
C7 C2 C3 C10 1.6(7) . .
C1 C2 C3 C10 -179.4(5) . .
C7 C2 C3 C4 -177.9(5) . .
C1 C2 C3 C4 1.1(7) . .
C10 C3 C4 C5 177.9(5) . .
C2 C3 C4 C5 -2.6(7) . .
C10 C3 C4 P1 -3.8(7) . .
C2 C3 C4 P1 175.7(4) . .
O2 P1 C4 C5 -112.0(4) . .
O1 P1 C4 C5 123.4(4) . .
O3 P1 C4 C5 7.7(5) . .
O2 P1 C4 C3 69.7(4) . .
O1 P1 C4 C3 -54.9(4) . .
O3 P1 C4 C3 -170.6(4) . .
C3 C4 C5 C6 1.4(8) . .
P1 C4 C5 C6 -176.9(4) . .
C2 C1 C6 C5 -2.9(9) . .
C11 C1 C6 C5 178.6(5) . .
C4 C5 C6 C1 1.4(8) . .
C3 C2 C7 C8 -0.9(8) . .
C1 C2 C7 C8 -179.8(6) . .
C2 C7 C8 C9 -0.1(10) . .
C7 C8 C9 C10 0.4(9) . .
C8 C9 C10 C3 0.4(9) . .
C4 C3 C10 C9 178.1(5) . .
C2 C3 C10 C9 -1.4(8) . .
O2 P1 O1 Co1 23.6(4) . .
O3 P1 O1 Co1 -100.2(3) . .
C4 P1 O1 Co1 144.1(3) . .
O2 Co1 O1 P1 -3.0(4) 7_565 .
O3 Co1 O1 P1 -148.7(3) 6_565 .
O3 Co1 O1 P1 119.8(3) 4_545 .
Co1 Co1 O1 P1 165.2(3) 7 .
O1 P1 O2 Co1 -66.6(7) . 7_565
O3 P1 O2 Co1 55.3(7) . 7_565
C4 P1 O2 Co1 172.9(6) . 7_565
O2 P1 O3 Co1 -131.8(2) . 6_566
O1 P1 O3 Co1 -5.7(3) . 6_566
C4 P1 O3 Co1 110.3(3) . 6_566
O2 P1 O3 Co1 11.1(3) . 4
O1 P1 O3 Co1 137.2(3) . 4
C4 P1 O3 Co1 -106.9(3) . 4
C6 C1 C11 O4 141.9(8) . .
C2 C1 C11 O4 -36.7(10) . .
C6 C1 C11 O5 -36.5(9) . .
C2 C1 C11 O5 145.0(7) . .
O4 C11 O5 C12 1.9(13) . .
C1 C11 O5 C12 -179.7(8) . .
C11 O5 C12 C13 175.7(11) . .
